data_4500030
loop_
_publ_author_name
'Duong, Adam'
'Val\'erie M\'etivaud'
'Maris, Thierry'
'Wuest,James D'

_publ_section_title
;
 Surrogates of 2,2'-Bipyridine Designed to Chelate Ag(I) and Create
 Metallotectons for Engineering Hydrogen-Bonded Crystals
;
_journal_name_full 'Cryst. Growth & Design'
_journal_page_first 2026
_journal_page_last 2034
_journal_paper_doi 10.1021/cg2003194
_journal_volume 11
_journal_year 2011
_chemical_compound_source 'Synthesized by the authors. See text'
_chemical_formula_moiety 'C16 H16 Ag N12, Cl O4'
_chemical_formula_sum 'C16 H16 Ag Cl N12 O4'
_chemical_formula_weight 583.73
_chemical_name_systematic
; 
 ? 
;
_space_group_IT_number 14
_symmetry_cell_setting monoclinic
_symmetry_space_group_name_Hall '-P 2yn'
_symmetry_space_group_name_H-M 'P 1 21/n 1'
_atom_sites_solution_hydrogens geom
_atom_sites_solution_primary direct
_atom_sites_solution_secondary difmap
_audit_creation_method SHELXL-97
_cell_angle_alpha 90
_cell_angle_beta 93.576(1)
_cell_angle_gamma 90
_cell_formula_units_Z 4
_cell_length_a 11.6531(3)
_cell_length_b 14.1616(3)
_cell_length_c 12.6255(3)
_cell_measurement_reflns_used 10989
_cell_measurement_temperature 150
_cell_measurement_theta_max 69.29
_cell_measurement_theta_min 4.70
_cell_volume 2079.49(9)
_computing_cell_refinement 'SAINT V7.68A(Bruker AXS, 2009)'
_computing_data_collection 'APEX2  (Bruker AXS, 2009)'
_computing_data_reduction 'SAINT V7.68A(Bruker AXS, 2009)'
_computing_molecular_graphics 'SHELXTL v6.12 (Bruker AXS, 2001)'
_computing_publication_material 'UdMX (Maris, 2004)'
_computing_structure_refinement 'SHELXL97 (Sheldrick, 2008)'
_computing_structure_solution 'SIR2004 (Burla et al., 2004)'
_diffrn_ambient_temperature 150
_diffrn_detector_area_resol_mean 8.3
_diffrn_measured_fraction_theta_full 0.995
_diffrn_measured_fraction_theta_max 0.995
_diffrn_measurement_device_type 'Bruker Microstar'
_diffrn_measurement_method \w
_diffrn_radiation_monochromator 'Helios optics'
_diffrn_radiation_source 'Rotating Anode'
_diffrn_radiation_type CuK\a
_diffrn_radiation_wavelength 1.54178
_diffrn_reflns_av_R_equivalents 0.062
_diffrn_reflns_av_sigmaI/netI 0.0290
_diffrn_reflns_limit_h_max 14
_diffrn_reflns_limit_h_min -14
_diffrn_reflns_limit_k_max 17
_diffrn_reflns_limit_k_min -16
_diffrn_reflns_limit_l_max 15
_diffrn_reflns_limit_l_min -14
_diffrn_reflns_number 43524
_diffrn_reflns_theta_full 69.92
_diffrn_reflns_theta_max 69.92
_diffrn_reflns_theta_min 4.70
_exptl_absorpt_coefficient_mu 9.460
_exptl_absorpt_correction_T_max 0.4692
_exptl_absorpt_correction_T_min 0.3566
_exptl_absorpt_correction_type multi-scan
_exptl_absorpt_process_details 'Sadabs (Sheldrick, 2008)'
_exptl_crystal_colour Colorless
_exptl_crystal_density_diffrn 1.865
_exptl_crystal_density_method 'not measured'
_exptl_crystal_description Block
_exptl_crystal_F_000 1168
_exptl_crystal_size_max 0.15
_exptl_crystal_size_mid 0.10
_exptl_crystal_size_min 0.08
_refine_diff_density_max 0.999
_refine_diff_density_min -0.801
_refine_diff_density_rms 0.093
_refine_ls_extinction_method none
_refine_ls_goodness_of_fit_ref 1.028
_refine_ls_hydrogen_treatment constr
_refine_ls_matrix_type full
_refine_ls_number_parameters 320
_refine_ls_number_reflns 3921
_refine_ls_number_restraints 34
_refine_ls_restrained_S_all 1.051
_refine_ls_R_factor_all 0.0459
_refine_ls_R_factor_gt 0.0402
_refine_ls_shift/su_max 0.000
_refine_ls_shift/su_mean 0.000
_refine_ls_structure_factor_coef Fsqd
_refine_ls_weighting_details 'calc w=1/[\s^2^(Fo^2^)+(0.0658P)^2^+3.9790P] where P=(Fo^2^+2Fc^2^)/3'
_refine_ls_weighting_scheme calc
_refine_ls_wR_factor_gt 0.1071
_refine_ls_wR_factor_ref 0.1122
_reflns_number_gt 3452
_reflns_number_total 3921
_reflns_threshold_expression I>2\s(I)
_cod_data_source_file deposit.cif
_cod_data_source_block adam60
_cod_original_sg_symbol_H-M P21/n
_cod_database_code 4500030

loop_
_symmetry_equiv_pos_as_xyz
'x, y, z'
'-x+1/2, y+1/2, -z+1/2'
'-x, -y, -z'
'x-1/2, -y-1/2, z-1/2'

loop_
_atom_site_label
_atom_site_type_symbol
_atom_site_fract_x
_atom_site_fract_y
_atom_site_fract_z
_atom_site_U_iso_or_equiv
_atom_site_adp_type
_atom_site_occupancy
_atom_site_symmetry_multiplicity
_atom_site_calc_flag
_atom_site_refinement_flags
_atom_site_disorder_assembly
_atom_site_disorder_group
Ag1 Ag 0.12144(2) 0.79658(2) 0.26102(2) 0.03656(13) Uani 1 1 d . . .
C1 C -0.0302(4) 0.9848(3) 0.2623(3) 0.0362(9) Uani 1 1 d . . .
H1 H 0.0391 1.0113 0.2929 0.043 Uiso 1 1 calc R . .
C2 C -0.1284(4) 1.0400(3) 0.2558(3) 0.0382(9) Uani 1 1 d . . .
H2 H -0.1262 1.1034 0.2804 0.046 Uiso 1 1 calc R . .
C3 C -0.2292(4) 1.0011(3) 0.2132(3) 0.0385(9) Uani 1 1 d . . .
H3 H -0.2981 1.0372 0.2089 0.046 Uiso 1 1 calc R . .
C4 C -0.2293(3) 0.9090(3) 0.1765(3) 0.0346(9) Uani 1 1 d . . .
H4 H -0.2982 0.8808 0.1473 0.042 Uiso 1 1 calc R . .
C5 C -0.1270(3) 0.8585(3) 0.1832(3) 0.0289(8) Uani 1 1 d . . .
C6 C -0.1209(3) 0.7616(3) 0.1378(3) 0.0278(7) Uani 1 1 d . . .
C7 C -0.2093(3) 0.6395(3) 0.0522(3) 0.0313(8) Uani 1 1 d . . .
C8 C -0.0174(3) 0.6337(3) 0.0924(3) 0.0292(8) Uani 1 1 d . . .
C9 C 0.3791(3) 0.8784(3) 0.2760(3) 0.0371(9) Uani 1 1 d . . .
H9 H 0.3429 0.9326 0.2446 0.044 Uiso 1 1 calc R . .
C10 C 0.4975(4) 0.8794(3) 0.2954(3) 0.0401(9) Uani 1 1 d . . .
H10 H 0.5413 0.9331 0.2780 0.048 Uiso 1 1 calc R . .
C11 C 0.5506(4) 0.8007(3) 0.3406(4) 0.0432(10) Uani 1 1 d . . .
H11 H 0.6317 0.7989 0.3541 0.052 Uiso 1 1 calc R . .
C12 C 0.4834(4) 0.7249(3) 0.3656(3) 0.0379(9) Uani 1 1 d . . .
H12 H 0.5180 0.6697 0.3963 0.045 Uiso 1 1 calc R . .
C13 C 0.3654(3) 0.7293(3) 0.3457(3) 0.0299(8) Uani 1 1 d . . .
C14 C 0.2899(3) 0.6496(3) 0.3770(3) 0.0314(8) Uani 1 1 d . . .
C15 C 0.2697(4) 0.5023(3) 0.4385(3) 0.0372(9) Uani 1 1 d . . .
C16 C 0.1133(4) 0.5949(3) 0.4108(3) 0.0328(8) Uani 1 1 d . . .
N1 N -0.0288(3) 0.8958(2) 0.2272(3) 0.0316(7) Uani 1 1 d . . .
N2 N -0.0179(3) 0.7203(2) 0.1392(2) 0.0282(7) Uani 1 1 d . . .
N3 N -0.1115(3) 0.5899(2) 0.0484(3) 0.0317(7) Uani 1 1 d . . .
N4 N -0.2192(3) 0.7264(2) 0.0959(3) 0.0318(7) Uani 1 1 d . . .
N5 N 0.0828(3) 0.5892(2) 0.0901(3) 0.0369(8) Uani 1 1 d . . .
H5A H 0.0862 0.5330 0.0607 0.044 Uiso 1 1 calc R . .
H5B H 0.1459 0.6158 0.1181 0.044 Uiso 1 1 calc R . .
N6 N -0.3060(3) 0.6016(3) 0.0079(3) 0.0373(8) Uani 1 1 d . . .
H6A H -0.3042 0.5457 -0.0224 0.045 Uiso 1 1 calc R . .
H6B H -0.3714 0.6325 0.0092 0.045 Uiso 1 1 calc R . .
N7 N 0.3135(3) 0.8047(2) 0.2993(3) 0.0312(7) Uani 1 1 d . . .
N8 N 0.3421(3) 0.5709(3) 0.4091(3) 0.0378(8) Uani 1 1 d . . .
N9 N 0.1564(3) 0.5120(2) 0.4460(3) 0.0362(7) Uani 1 1 d . . .
N10 N 0.1770(3) 0.6656(2) 0.3713(2) 0.0307(7) Uani 1 1 d . . .
N11 N 0.3170(4) 0.4181(3) 0.4619(3) 0.0491(10) Uani 1 1 d . . .
H11A H 0.2737 0.3711 0.4816 0.059 Uiso 1 1 calc R . .
H11B H 0.3914 0.4097 0.4576 0.059 Uiso 1 1 calc R . .
N12 N 0.0002(3) 0.6093(3) 0.4128(3) 0.0420(8) Uani 1 1 d . . .
H12A H -0.0442 0.5649 0.4369 0.050 Uiso 1 1 calc R . .
H12B H -0.0299 0.6631 0.3902 0.050 Uiso 1 1 calc R . .
Cl1 Cl 0.12414(10) 0.17866(8) 0.46795(10) 0.0471(3) Uani 1 1 d D . .
O1A O 0.1848(6) 0.2455(4) 0.5305(8) 0.108(3) Uani 0.764(7) 1 d PD A 1
O2A O 0.0198(4) 0.2179(4) 0.4141(6) 0.0709(17) Uani 0.764(7) 1 d PD A 1
O3A O 0.1804(6) 0.1390(10) 0.3821(6) 0.148(5) Uani 0.764(7) 1 d PD A 1
O4A O 0.1097(12) 0.0999(5) 0.5294(7) 0.165(5) Uani 0.764(7) 1 d PD A 1
O1B O 0.0089(12) 0.1965(16) 0.460(3) 0.108(3) Uani 0.236(7) 1 d PD A 2
O2B O 0.2148(11) 0.2367(12) 0.4371(19) 0.0709(17) Uani 0.236(7) 1 d PD A 2
O3B O 0.160(2) 0.0902(14) 0.4310(19) 0.148(5) Uani 0.236(7) 1 d PD A 2
O4B O 0.115(3) 0.1642(18) 0.5760(12) 0.165(5) Uani 0.236(7) 1 d PD A 2

loop_
_atom_site_aniso_label
_atom_site_aniso_U_11
_atom_site_aniso_U_22
_atom_site_aniso_U_33
_atom_site_aniso_U_23
_atom_site_aniso_U_13
_atom_site_aniso_U_12
Ag1 0.02463(18) 0.0413(2) 0.0430(2) 0.00264(12) -0.00455(12) 0.00085(11)
C1 0.038(2) 0.033(2) 0.039(2) -0.0035(17) 0.0089(17) -0.0033(17)
C2 0.050(3) 0.033(2) 0.034(2) 0.0028(16) 0.0151(18) 0.0046(18)
C3 0.037(2) 0.042(2) 0.037(2) 0.0058(18) 0.0081(17) 0.0141(18)
C4 0.029(2) 0.046(2) 0.0295(19) 0.0042(17) 0.0029(15) 0.0065(17)
C5 0.0250(18) 0.0346(19) 0.0274(18) 0.0046(15) 0.0039(14) 0.0017(15)
C6 0.0233(17) 0.0355(19) 0.0247(17) 0.0044(15) 0.0017(13) -0.0008(15)
C7 0.0263(18) 0.041(2) 0.0272(18) 0.0031(16) 0.0027(14) -0.0052(16)
C8 0.0242(18) 0.0324(19) 0.0308(18) 0.0017(15) 0.0006(14) -0.0036(15)
C9 0.032(2) 0.044(2) 0.035(2) 0.0055(18) -0.0003(16) -0.0043(17)
C10 0.031(2) 0.049(2) 0.041(2) -0.0033(19) 0.0042(17) -0.0092(18)
C11 0.027(2) 0.061(3) 0.041(2) -0.007(2) 0.0018(17) -0.0022(19)
C12 0.029(2) 0.052(2) 0.032(2) -0.0016(18) 0.0004(16) 0.0072(18)
C13 0.0272(19) 0.039(2) 0.0234(17) -0.0019(15) 0.0008(14) 0.0035(16)
C14 0.035(2) 0.038(2) 0.0214(17) -0.0008(15) 0.0044(14) 0.0038(16)
C15 0.049(2) 0.036(2) 0.0266(19) 0.0010(16) 0.0063(17) 0.0089(18)
C16 0.040(2) 0.033(2) 0.0255(18) -0.0030(15) 0.0020(15) -0.0047(16)
N1 0.0259(16) 0.0339(17) 0.0354(17) -0.0001(13) 0.0054(13) 0.0030(13)
N2 0.0222(15) 0.0323(16) 0.0299(16) -0.0013(12) 0.0000(12) -0.0001(12)
N3 0.0250(16) 0.0341(17) 0.0356(17) -0.0004(13) -0.0001(13) -0.0046(13)
N4 0.0232(16) 0.0419(18) 0.0304(16) 0.0014(14) 0.0011(12) -0.0007(13)
N5 0.0254(16) 0.0326(18) 0.052(2) -0.0060(15) -0.0036(14) 0.0004(13)
N6 0.0241(16) 0.049(2) 0.0387(18) -0.0038(15) -0.0008(13) -0.0073(14)
N7 0.0250(16) 0.0389(18) 0.0294(16) 0.0029(13) -0.0013(13) -0.0016(13)
N8 0.0403(19) 0.0411(19) 0.0327(17) 0.0062(14) 0.0081(14) 0.0082(15)
N9 0.047(2) 0.0318(17) 0.0305(16) 0.0001(13) 0.0040(14) 0.0002(15)
N10 0.0330(17) 0.0308(16) 0.0280(16) 0.0005(13) 0.0008(13) -0.0014(13)
N11 0.060(3) 0.040(2) 0.048(2) 0.0081(17) 0.0137(19) 0.0112(18)
N12 0.0352(19) 0.0397(19) 0.051(2) 0.0071(16) 0.0012(16) -0.0085(15)
Cl1 0.0417(6) 0.0385(5) 0.0628(7) 0.0124(5) 0.0181(5) 0.0041(4)
O1A 0.068(4) 0.042(3) 0.205(9) -0.001(4) -0.068(5) 0.004(3)
O2A 0.035(2) 0.058(3) 0.117(5) 0.010(3) -0.011(3) 0.005(2)
O3A 0.049(4) 0.342(14) 0.053(4) -0.041(6) 0.002(3) 0.045(6)
O4A 0.333(14) 0.075(5) 0.087(5) 0.035(4) 0.015(7) -0.064(7)
O1B 0.068(4) 0.042(3) 0.205(9) -0.001(4) -0.068(5) 0.004(3)
O2B 0.035(2) 0.058(3) 0.117(5) 0.010(3) -0.011(3) 0.005(2)
O3B 0.049(4) 0.342(14) 0.053(4) -0.041(6) 0.002(3) 0.045(6)
O4B 0.333(14) 0.075(5) 0.087(5) 0.035(4) 0.015(7) -0.064(7)

loop_
_atom_type_symbol
_atom_type_description
_atom_type_scat_dispersion_real
_atom_type_scat_dispersion_imag
_atom_type_scat_source
C C 0.0181 0.0091 'International Tables Vol C Tables 4.2.6.8 and 6.1.1.4'
H H 0.0000 0.0000 'International Tables Vol C Tables 4.2.6.8 and 6.1.1.4'
N N 0.0311 0.0180 'International Tables Vol C Tables 4.2.6.8 and 6.1.1.4'
O O 0.0492 0.0322 'International Tables Vol C Tables 4.2.6.8 and 6.1.1.4'
Cl Cl 0.3639 0.7018 'International Tables Vol C Tables 4.2.6.8 and 6.1.1.4'
Ag Ag 0.1306 4.2820 'International Tables Vol C Tables 4.2.6.8 and 6.1.1.4'

loop_
_geom_angle_atom_site_label_1
_geom_angle_atom_site_label_2
_geom_angle_atom_site_label_3
_geom_angle
_geom_angle_publ_flag
N7 AG1 N1 138.72(12) y
N7 AG1 N10 71.71(11) y
N1 AG1 N10 140.43(11) y
N7 AG1 N2 140.71(11) y
N1 AG1 N2 71.16(11) y
N10 AG1 N2 99.82(11) y
N1 C1 C2 122.7(4) y
N1 C1 H1 118.7 ?
C2 C1 H1 118.7 ?
C3 C2 C1 118.7(4) y
C3 C2 H2 120.7 ?
C1 C2 H2 120.7 ?
C2 C3 C4 119.4(4) y
C2 C3 H3 120.3 ?
C4 C3 H3 120.3 ?
C3 C4 C5 118.8(4) y
C3 C4 H4 120.6 ?
C5 C4 H4 120.6 ?
N1 C5 C4 121.8(4) y
N1 C5 C6 117.4(3) y
C4 C5 C6 120.8(3) y
N4 C6 N2 126.4(4) y
N4 C6 C5 116.0(3) y
N2 C6 C5 117.6(3) y
N6 C7 N3 118.1(4) y
N6 C7 N4 116.3(4) y
N3 C7 N4 125.6(3) y
N5 C8 N3 117.8(3) y
N5 C8 N2 117.6(3) y
N3 C8 N2 124.6(3) y
N7 C9 C10 123.0(4) y
N7 C9 H9 118.5 ?
C10 C9 H9 118.5 ?
C11 C10 C9 118.7(4) y
C11 C10 H10 120.6 ?
C9 C10 H10 120.6 ?
C12 C11 C10 118.6(4) y
C12 C11 H11 120.7 ?
C10 C11 H11 120.7 ?
C11 C12 C13 119.7(4) y
C11 C12 H12 120.2 ?
C13 C12 H12 120.2 ?
N7 C13 C12 122.0(4) y
N7 C13 C14 117.2(3) y
C12 C13 C14 120.7(4) y
N8 C14 N10 126.4(4) y
N8 C14 C13 116.7(4) y
N10 C14 C13 116.9(3) y
N9 C15 N11 118.1(4) y
N9 C15 N8 125.5(4) y
N11 C15 N8 116.4(4) y
N12 C16 N9 118.4(4) y
N12 C16 N10 117.2(4) y
N9 C16 N10 124.4(4) y
C1 N1 C5 118.6(3) y
C1 N1 AG1 123.2(3) y
C5 N1 AG1 117.5(3) y
C6 N2 C8 114.6(3) y
C6 N2 AG1 112.3(2) y
C8 N2 AG1 131.1(2) y
C7 N3 C8 114.6(3) y
C6 N4 C7 114.2(3) y
C8 N5 H5A 120.0 ?
C8 N5 H5B 120.0 ?
H5A N5 H5B 120.0 ?
C7 N6 H6A 120.0 ?
C7 N6 H6B 120.0 ?
H6A N6 H6B 120.0 ?
C9 N7 C13 117.9(3) y
C9 N7 AG1 124.3(3) y
C13 N7 AG1 117.7(3) y
C14 N8 C15 114.0(4) y
C15 N9 C16 114.7(4) y
C14 N10 C16 114.5(3) y
C14 N10 AG1 113.2(2) y
C16 N10 AG1 130.8(3) y
C15 N11 H11A 120.0 ?
C15 N11 H11B 120.0 ?
H11A N11 H11B 120.0 ?
C16 N12 H12A 120.0 ?
C16 N12 H12B 120.0 ?
H12A N12 H12B 120.0 ?
O1B CL1 O4A 92.2(13) y
O1B CL1 O4B 87.8(18) y
O4A CL1 O1A 107.8(5) y
O1B CL1 O3B 116.8(14) y
O4B CL1 O3B 103.8(15) y
O1B CL1 O2B 128.4(12) y
O4B CL1 O2B 117.6(15) y
O3B CL1 O2B 100.5(12) y
O4A CL1 O3A 100.8(7) y
O1A CL1 O3A 117.4(6) y
O4A CL1 O2A 116.2(6) y
O1A CL1 O2A 112.5(4) y
O3A CL1 O2A 101.8(5) y

loop_
_geom_bond_atom_site_label_1
_geom_bond_atom_site_label_2
_geom_bond_distance
_geom_bond_publ_flag
Ag1 N7 2.263(3) y
Ag1 N1 2.264(3) y
Ag1 N10 2.385(3) y
Ag1 N2 2.420(3) y
C1 N1 1.337(5) y
C1 C2 1.383(6) y
C1 H1 0.9500 ?
C2 C3 1.376(6) y
C2 H2 0.9500 ?
C3 C4 1.385(6) y
C3 H3 0.9500 ?
C4 C5 1.388(5) y
C4 H4 0.9500 ?
C5 N1 1.348(5) y
C5 C6 1.490(6) y
C6 N4 1.328(5) y
C6 N2 1.335(5) y
C7 N6 1.338(5) y
C7 N3 1.342(5) y
C7 N4 1.357(5) y
C8 N5 1.330(5) y
C8 N3 1.349(5) y
C8 N2 1.361(5) y
C9 N7 1.337(5) y
C9 C10 1.386(6) y
C9 H9 0.9500 ?
C10 C11 1.380(7) y
C10 H10 0.9500 ?
C11 C12 1.377(6) y
C11 H11 0.9500 ?
C12 C13 1.384(6) y
C12 H12 0.9500 ?
C13 N7 1.344(5) y
C13 C14 1.499(6) y
C14 N8 1.322(5) y
C14 N10 1.333(5) y
C15 N9 1.336(6) y
C15 N11 1.339(5) y
C15 N8 1.354(6) y
C16 N12 1.335(5) y
C16 N9 1.342(5) y
C16 N10 1.359(5) y
N5 H5a 0.8800 ?
N5 H5b 0.8800 ?
N6 H6a 0.8800 ?
N6 H6b 0.8800 ?
N11 H11a 0.8800 ?
N11 H11b 0.8800 ?
N12 H12a 0.8800 ?
N12 H12b 0.8800 ?
Cl1 O1b 1.364(13) y
Cl1 O4a 1.376(6) y
Cl1 O4b 1.391(13) y
Cl1 O1a 1.397(6) y
Cl1 O3b 1.410(14) y
Cl1 O2b 1.412(11) y
Cl1 O3a 1.418(6) y
Cl1 O2a 1.465(5) y

loop_
_geom_hbond_atom_site_label_D
_geom_hbond_atom_site_label_H
_geom_hbond_atom_site_label_A
_geom_hbond_distance_DH
_geom_hbond_distance_HA
_geom_hbond_distance_DA
_geom_hbond_angle_DHA
_geom_hbond_site_symmetry_A
N5 H5A N3 0.88 2.25 3.111(5) 165.6 3_565
N5 H5B O3A 0.88 2.05 2.849(7) 150.1 2
N5 H5B O3B 0.88 2.41 3.02(2) 127.2 2
N6 H6A O4A 0.88 2.4 3.035(11) 129.1 4_565
N6 H6A O3B 0.88 2.05 2.90(2) 163.8 4_565
N6 H6B O2A 0.88 2.37 3.192(7) 156.6 2_455
N6 H6B O1B 0.88 1.9 2.77(2) 169.2 2_455
N11 H11A O1A 0.88 2.17 3.044(8) 173.4 .
N11 H11A O2B 0.88 2.09 2.841(16) 142.9 .
N12 H12A N9 0.88 2.31 3.141(5) 157.9 3_566
N12 H12B O1A 0.88 2.48 3.095(8) 127.3 3_566
